data_4002582
loop_
_publ_author_name
'Venkatraman, S.'
'Manthiram, A.'

_publ_section_title
;
 Structural and chemical characterization of layered Li1-x Ni1-y Mny O2-d
 (y = 0.25 and 0.5, and 0 < 1-x < 1) oxides
;
_journal_name_full 'Chemistry of Materials (1,1989-)'
_journal_page_first 5003
_journal_page_last 5009
_journal_volume 15
_journal_year 2003
_chemical_formula_sum 'Li Mn0.5 Ni0.499 O2'
_chemical_name_systematic '(Li0.882 Ni0.118) ((Mn0.5 Ni0.381 Li0.118) O2)'
_space_group_IT_number 166
_symmetry_space_group_name_Hall '-R 3 2"'
_symmetry_space_group_name_H-M 'R -3 m :H'
_cell_angle_alpha 90
_cell_angle_beta 90
_cell_angle_gamma 120
_cell_formula_units_Z 3
_cell_length_a 2.8879
_cell_length_b 2.8879
_cell_length_c 14.269
_cell_volume 103.060
_citation_journal_id_ASTM CMATEX
_cod_data_source_file Venkatraman_CMATEX_2003_1250.cif
_cod_data_source_block Li1Mn0.5Ni0.499O2
_cod_original_cell_volume 103.0596
_cod_original_formula_sum 'Li1 Mn0.5 Ni0.499 O2'
_cod_database_code 4002582

loop_
_symmetry_equiv_pos_as_xyz
x,y,z
-y,x-y,z
-x+y,-x,z
y,x,-z
-x,-x+y,-z
x-y,-y,-z
-x,-y,-z
y,-x+y,-z
x-y,x,-z
-y,-x,z
x,x-y,z
-x+y,y,z
x+2/3,y+1/3,z+1/3
-y+2/3,x-y+1/3,z+1/3
-x+y+2/3,-x+1/3,z+1/3
y+2/3,x+1/3,-z+1/3
-x+2/3,-x+y+1/3,-z+1/3
x-y+2/3,-y+1/3,-z+1/3
-x+2/3,-y+1/3,-z+1/3
y+2/3,-x+y+1/3,-z+1/3
x-y+2/3,x+1/3,-z+1/3
-y+2/3,-x+1/3,z+1/3
x+2/3,x-y+1/3,z+1/3
-x+y+2/3,y+1/3,z+1/3
x+1/3,y+2/3,z+2/3
-y+1/3,x-y+2/3,z+2/3
-x+y+1/3,-x+2/3,z+2/3
y+1/3,x+2/3,-z+2/3
-x+1/3,-x+y+2/3,-z+2/3
x-y+1/3,-y+2/3,-z+2/3
-x+1/3,-y+2/3,-z+2/3
y+1/3,-x+y+2/3,-z+2/3
x-y+1/3,x+2/3,-z+2/3
-y+1/3,-x+2/3,z+2/3
x+1/3,x-y+2/3,z+2/3
-x+y+1/3,y+2/3,z+2/3

loop_
_atom_site_label
_atom_site_type_symbol
_atom_site_fract_x
_atom_site_fract_y
_atom_site_fract_z
_atom_site_occupancy
_atom_site_U_iso_or_equiv
O1 O-2 0 0 0.2441 1 0.0
Mn1 Mn+3 0 0 0.5 0.5 0.0
Li1 Li+1 0 0 0 0.882 0.0
Li2 Li+1 0 0 0.5 0.118 0.0
Ni1 Ni+2 0 0 0 0.118 0.0
Ni2 Ni+3 0 0 0.5 0.381 0.0
